data_7026207
loop_
_publ_author_name
'Wasslen, Yamile A.'
'Kurek, Agnieszka'
'Johnson, Paul A.'
'Pigeon, Taylor C.'
'Monillas, Wesley H.'
'Yap, Glenn P. A.'
'Barry, Se\'an T'

_publ_section_title
;
 Heteroleptic iminopyrrolidinates of aluminium.
;
_journal_issue 38
_journal_name_full 'Dalton transactions (Cambridge, England : 2003)'
_journal_page_first 9046
_journal_page_last 9054
_journal_paper_doi 10.1039/c0dt00267d
_journal_volume 39
_journal_year 2010
_chemical_formula_sum 'C24 H50 Al2 N4'
_chemical_formula_weight 448.64
_chemical_name_systematic
;
?
;
_space_group_IT_number 14
_symmetry_cell_setting monoclinic
_symmetry_space_group_name_Hall '-P 2yn'
_symmetry_space_group_name_H-M 'P 1 21/n 1'
_atom_sites_solution_hydrogens geom
_atom_sites_solution_primary direct
_atom_sites_solution_secondary difmap
_audit_creation_method SHELXL-97
_cell_angle_alpha 90.00
_cell_angle_beta 101.582(3)
_cell_angle_gamma 90.00
_cell_formula_units_Z 2
_cell_length_a 8.1090(14)
_cell_length_b 19.526(4)
_cell_length_c 8.7766(16)
_cell_measurement_reflns_used 960
_cell_measurement_temperature 170(2)
_cell_measurement_theta_max 28.07
_cell_measurement_theta_min 2.59
_cell_volume 1361.4(4)
_computing_cell_refinement 'SAINT (Bruker, 2002)'
_computing_data_collection 'SMART (Bruker, 2002)'
_computing_data_reduction SAINT
_computing_molecular_graphics 'SHELXTL (Sheldrick, 2001)'
_computing_publication_material 'SHELXTL (Sheldrick, 2001)'
_computing_structure_refinement 'SHELXL-97 (Sheldrick, 1997)'
_computing_structure_solution 'SHELXS-97 (Sheldrick, 1990)'
_diffrn_ambient_temperature 170(2)
_diffrn_detector_area_resol_mean 836.6
_diffrn_measured_fraction_theta_full 1.000
_diffrn_measured_fraction_theta_max 0.997
_diffrn_measurement_device_type 'Bruker AXS APEX diffractometer'
_diffrn_measurement_method \w
_diffrn_radiation_monochromator graphite
_diffrn_radiation_source 'fine-focus sealed tube'
_diffrn_radiation_type MoK\a
_diffrn_radiation_wavelength 0.71073
_diffrn_reflns_av_R_equivalents 0.0492
_diffrn_reflns_av_sigmaI/netI 0.0353
_diffrn_reflns_limit_h_max 10
_diffrn_reflns_limit_h_min -10
_diffrn_reflns_limit_k_max 26
_diffrn_reflns_limit_k_min -26
_diffrn_reflns_limit_l_max 11
_diffrn_reflns_limit_l_min -11
_diffrn_reflns_number 16418
_diffrn_reflns_theta_full 25.00
_diffrn_reflns_theta_max 28.29
_diffrn_reflns_theta_min 2.09
_diffrn_standards_decay_% 1
_diffrn_standards_interval_count 0
_diffrn_standards_interval_time 0
_diffrn_standards_number 0
_exptl_absorpt_coefficient_mu 0.124
_exptl_absorpt_correction_T_max 0.9883
_exptl_absorpt_correction_T_min 0.9631
_exptl_absorpt_correction_type multi-scan
_exptl_absorpt_process_details 'SADABS (Sheldrick, 2003)'
_exptl_crystal_colour colorless
_exptl_crystal_density_diffrn 1.094
_exptl_crystal_density_method 'not measured'
_exptl_crystal_description block
_exptl_crystal_F_000 496
_exptl_crystal_size_max 0.31
_exptl_crystal_size_mid 0.19
_exptl_crystal_size_min 0.10
_refine_diff_density_max 0.399
_refine_diff_density_min -0.192
_refine_diff_density_rms 0.055
_refine_ls_extinction_method none
_refine_ls_goodness_of_fit_ref 1.066
_refine_ls_hydrogen_treatment constr
_refine_ls_matrix_type full
_refine_ls_number_parameters 140
_refine_ls_number_reflns 3371
_refine_ls_number_restraints 0
_refine_ls_restrained_S_all 1.066
_refine_ls_R_factor_all 0.0620
_refine_ls_R_factor_gt 0.0496
_refine_ls_shift/su_max 0.000
_refine_ls_shift/su_mean 0.000
_refine_ls_structure_factor_coef Fsqd
_refine_ls_weighting_details 'calc w=1/[\s^2^(Fo^2^)+(0.0621P)^2^+0.4659P] where P=(Fo^2^+2Fc^2^)/3'
_refine_ls_weighting_scheme calc
_refine_ls_wR_factor_gt 0.1225
_refine_ls_wR_factor_ref 0.1312
_reflns_number_gt 2780
_reflns_number_total 3371
_reflns_threshold_expression >2sigma(I)
_cod_data_source_file c0dt00267d.txt
_cod_data_source_block seab040
_cod_depositor_comments
;
The following automatic conversions were performed:

'_symmetry_cell_setting' value 'Monoclinic' changed to 'monoclinic'
according to /home/saulius/struct/CIF-dictionaries/cif_core.dic
dictionary named 'cif_core.dic' version 2.4.2 from 2011-04-26.

Automatic conversion script
Id: cif_fix_values 1891 2012-01-12 08:04:46Z andrius 
;
_cod_original_sg_symbol_H-M P2(1)/n
_cod_database_code 7026207

loop_
_symmetry_equiv_pos_as_xyz
'x, y, z'
'-x+1/2, y+1/2, -z+1/2'
'-x, -y, -z'
'x-1/2, -y-1/2, z-1/2'

loop_
_atom_site_label
_atom_site_type_symbol
_atom_site_fract_x
_atom_site_fract_y
_atom_site_fract_z
_atom_site_U_iso_or_equiv
_atom_site_adp_type
_atom_site_occupancy
_atom_site_symmetry_multiplicity
_atom_site_calc_flag
_atom_site_refinement_flags
Al Al 0.04038(6) 0.06371(2) 0.14686(6) 0.02582(14) Uani 1 1 d .
N1 N 0.01243(16) 0.10244(6) -0.06101(15) 0.0256(3) Uani 1 1 d .
N2 N -0.17689(16) 0.01790(7) -0.17234(16) 0.0282(3) Uani 1 1 d .
C1 C 0.1576(2) 0.12804(9) 0.3092(2) 0.0374(4) Uani 1 1 d .
H1A H 0.2771 0.1321 0.3007 0.045 Uiso 1 1 calc R
H1B H 0.1055 0.1740 0.2911 0.045 Uiso 1 1 calc R
C2 C 0.1483(3) 0.10389(14) 0.4738(2) 0.0546(6) Uani 1 1 d .
H2A H 0.2034 0.1376 0.5499 0.082 Uiso 1 1 calc R
H2B H 0.2055 0.0596 0.4943 0.082 Uiso 1 1 calc R
H2C H 0.0302 0.0990 0.4821 0.082 Uiso 1 1 calc R
C3 C -0.1860(2) 0.04276(9) 0.1875(2) 0.0333(4) Uani 1 1 d .
H3A H -0.2420 0.0090 0.1100 0.040 Uiso 1 1 calc R
H3B H -0.1738 0.0218 0.2919 0.040 Uiso 1 1 calc R
C4 C -0.2958(3) 0.10623(11) 0.1796(3) 0.0534(6) Uani 1 1 d .
H4A H -0.4011 0.0945 0.2121 0.080 Uiso 1 1 calc R
H4B H -0.3209 0.1236 0.0727 0.080 Uiso 1 1 calc R
H4C H -0.2361 0.1415 0.2490 0.080 Uiso 1 1 calc R
C5 C -0.3523(2) 0.01730(10) -0.2636(2) 0.0387(4) Uani 1 1 d .
H5A H -0.4343 0.0225 -0.1946 0.046 Uiso 1 1 calc R
H5B H -0.3764 -0.0259 -0.3231 0.046 Uiso 1 1 calc R
C6 C -0.3596(3) 0.07847(11) -0.3726(3) 0.0489(5) Uani 1 1 d .
H6A H -0.3272 0.0651 -0.4714 0.059 Uiso 1 1 calc R
H6B H -0.4738 0.0987 -0.3959 0.059 Uiso 1 1 calc R
C7 C -0.2333(2) 0.12790(9) -0.2816(2) 0.0372(4) Uani 1 1 d .
H7A H -0.2899 0.1627 -0.2282 0.045 Uiso 1 1 calc R
H7B H -0.1682 0.1513 -0.3504 0.045 Uiso 1 1 calc R
C8 C -0.12041(19) 0.08205(8) -0.16495(18) 0.0265(3) Uani 1 1 d .
C9 C 0.0257(2) 0.23105(9) -0.0333(2) 0.0415(4) Uani 1 1 d .
H9A H -0.0974 0.2311 -0.0627 0.062 Uiso 1 1 calc R
H9B H 0.0702 0.2720 -0.0754 0.062 Uiso 1 1 calc R
H9C H 0.0600 0.2310 0.0803 0.062 Uiso 1 1 calc R
C10 C 0.0952(2) 0.16685(8) -0.0993(2) 0.0325(4) Uani 1 1 d .
H10A H 0.0692 0.1715 -0.2152 0.039 Uiso 1 1 calc R
C11 C 0.2845(2) 0.15909(10) -0.0505(3) 0.0420(4) Uani 1 1 d .
H11A H 0.3188 0.1156 -0.0931 0.050 Uiso 1 1 calc R
H11B H 0.3149 0.1562 0.0643 0.050 Uiso 1 1 calc R
C12 C 0.3818(3) 0.21776(10) -0.1050(3) 0.0476(5) Uani 1 1 d .
H12A H 0.5028 0.2085 -0.0754 0.071 Uiso 1 1 calc R
H12B H 0.3557 0.2605 -0.0563 0.071 Uiso 1 1 calc R
H12C H 0.3496 0.2220 -0.2183 0.071 Uiso 1 1 calc R

loop_
_atom_site_aniso_label
_atom_site_aniso_U_11
_atom_site_aniso_U_22
_atom_site_aniso_U_33
_atom_site_aniso_U_23
_atom_site_aniso_U_13
_atom_site_aniso_U_12
Al 0.0257(2) 0.0241(2) 0.0283(3) -0.00082(17) 0.00704(18) -0.00071(17)
N1 0.0255(6) 0.0214(6) 0.0308(7) 0.0026(5) 0.0080(5) -0.0007(5)
N2 0.0237(6) 0.0278(7) 0.0327(7) -0.0006(5) 0.0049(5) 0.0001(5)
C1 0.0420(9) 0.0353(9) 0.0348(9) -0.0072(7) 0.0070(7) -0.0008(7)
C2 0.0516(12) 0.0787(16) 0.0336(10) -0.0089(10) 0.0089(9) 0.0012(11)
C3 0.0330(8) 0.0323(8) 0.0380(9) 0.0033(7) 0.0153(7) 0.0015(6)
C4 0.0388(10) 0.0408(11) 0.0878(17) 0.0049(11) 0.0298(11) 0.0067(8)
C5 0.0252(8) 0.0403(10) 0.0484(11) -0.0045(8) 0.0020(7) 0.0003(7)
C6 0.0402(10) 0.0511(12) 0.0483(12) 0.0060(9) -0.0082(9) 0.0064(9)
C7 0.0356(9) 0.0360(9) 0.0392(10) 0.0082(7) 0.0053(7) 0.0072(7)
C8 0.0253(7) 0.0267(7) 0.0291(8) 0.0019(6) 0.0093(6) 0.0038(6)
C9 0.0452(10) 0.0253(8) 0.0552(12) -0.0001(7) 0.0130(9) 0.0001(7)
C10 0.0335(8) 0.0246(7) 0.0405(9) 0.0039(6) 0.0104(7) -0.0026(6)
C11 0.0335(9) 0.0377(9) 0.0566(12) 0.0078(8) 0.0129(8) -0.0036(7)
C12 0.0414(10) 0.0406(10) 0.0650(14) 0.0039(9) 0.0210(10) -0.0091(8)

loop_
_atom_type_symbol
_atom_type_description
_atom_type_scat_dispersion_real
_atom_type_scat_dispersion_imag
_atom_type_scat_source
C C 0.0033 0.0016 'International Tables Vol C Tables 4.2.6.8 and 6.1.1.4'
H H 0.0000 0.0000 'International Tables Vol C Tables 4.2.6.8 and 6.1.1.4'
N N 0.0061 0.0033 'International Tables Vol C Tables 4.2.6.8 and 6.1.1.4'
Al Al 0.0645 0.0514 'International Tables Vol C Tables 4.2.6.8 and 6.1.1.4'

loop_
_geom_angle_atom_site_label_1
_geom_angle_atom_site_label_2
_geom_angle_atom_site_label_3
_geom_angle
_geom_angle_site_symmetry_1
_geom_angle_site_symmetry_3
N2 Al N1 112.72(6) 3 .
N2 Al C3 109.85(7) 3 .
N1 Al C3 108.14(7) . .
N2 Al C1 104.95(7) 3 .
N1 Al C1 112.01(7) . .
C3 Al C1 109.12(8) . .
C8 N1 C10 115.95(13) . .
C8 N1 Al 117.01(10) . .
C10 N1 Al 124.38(11) . .
C8 N2 C5 108.45(13) . .
C8 N2 Al 126.05(11) . 3
C5 N2 Al 121.42(11) . 3
C2 C1 Al 111.89(14) . .
C4 C3 Al 112.26(12) . .
N2 C5 C6 104.16(14) . .
C7 C6 C5 103.39(15) . .
C6 C7 C8 103.43(14) . .
N1 C8 N2 122.73(14) . .
N1 C8 C7 125.66(14) . .
N2 C8 C7 111.50(14) . .
N1 C10 C11 109.11(13) . .
N1 C10 C9 112.74(14) . .
C11 C10 C9 113.74(16) . .
C10 C11 C12 113.29(16) . .

loop_
_geom_bond_atom_site_label_1
_geom_bond_atom_site_label_2
_geom_bond_distance
_geom_bond_site_symmetry_2
Al N2 1.9276(14) 3
Al N1 1.9457(14) .
Al C3 1.9816(17) .
Al C1 1.9920(18) .
N1 C8 1.325(2) .
N1 C10 1.4953(19) .
N2 C8 1.331(2) .
N2 C5 1.486(2) .
N2 Al 1.9277(14) 3
C1 C2 1.535(3) .
C3 C4 1.519(2) .
C5 C6 1.524(3) .
C6 C7 1.513(3) .
C7 C8 1.520(2) .
C9 C10 1.535(2) .
C10 C11 1.516(2) .
C11 C12 1.521(2) .

loop_
_geom_torsion_atom_site_label_1
_geom_torsion_atom_site_label_2
_geom_torsion_atom_site_label_3
_geom_torsion_atom_site_label_4
_geom_torsion
_geom_torsion_site_symmetry_1
N2 Al N1 C8 91.70(12) 3
C3 Al N1 C8 -29.93(13) .
C1 Al N1 C8 -150.20(12) .
N2 Al N1 C10 -107.58(12) 3
C3 Al N1 C10 130.79(12) .
C1 Al N1 C10 10.52(14) .
N2 Al C1 C2 -68.81(15) 3
N1 Al C1 C2 168.56(13) .
C3 Al C1 C2 48.86(16) .
N2 Al C3 C4 176.22(14) 3
N1 Al C3 C4 -60.40(16) .
C1 Al C3 C4 61.67(16) .
C8 N2 C5 C6 27.63(19) .
Al N2 C5 C6 -130.94(14) 3
N2 C5 C6 C7 -29.70(19) .
C5 C6 C7 C8 21.54(19) .
C10 N1 C8 N2 159.76(14) .
Al N1 C8 N2 -37.89(19) .
C10 N1 C8 C7 -24.5(2) .
Al N1 C8 C7 137.83(14) .
C5 N2 C8 N1 162.28(15) .
Al N2 C8 N1 -40.4(2) 3
C5 N2 C8 C7 -13.98(18) .
Al N2 C8 C7 143.33(12) 3
C6 C7 C8 N1 178.46(16) .
C6 C7 C8 N2 -5.41(19) .
C8 N1 C10 C11 -140.77(15) .
Al N1 C10 C11 58.33(18) .
C8 N1 C10 C9 91.86(18) .
Al N1 C10 C9 -69.05(18) .
N1 C10 C11 C12 171.80(16) .
C9 C10 C11 C12 -61.4(2) .
